data_7220059
loop_
_publ_author_name
'Wu, Hui'
'Tang, Wan Si'
'Zhou, Wei'
'Stavila, Vitalie'
'Rush, John J.'
'Udovic, Terrence J.'

_publ_section_title
;
 The structure of monoclinic Na2B10H10: a combined diffraction,
 spectroscopy, and theoretical approach
;
_journal_issue 18
_journal_name_full CrystEngComm
_journal_page_first 3533
_journal_paper_doi 10.1039/C5CE00369E
_journal_volume 17
_journal_year 2015
_chemical_formula_sum 'B10 D10 Na2'
_chemical_formula_weight 174.22
_space_group_IT_number 14
_symmetry_cell_setting monoclinic
_symmetry_space_group_name_Hall '-P 2ybc'
_symmetry_space_group_name_H-M 'P 1 21/c 1'
_audit_creation_date 2014-12-10T11:28
_audit_creation_method 'from EXP file using GSAS2CIF'
_cell_angle_alpha 90.0
_cell_angle_beta 120.524(6)
_cell_angle_gamma 90.0
_cell_formula_units_Z 4
_cell_length_a 6.7137(7)
_cell_length_b 13.1237(14)
_cell_length_c 11.9402(12)
_cell_measurement_temperature 295
_cell_volume 906.24(17)
_computing_structure_refinement GSAS
_diffrn_ambient_temperature 295
_diffrn_radiation_probe neutron
_diffrn_radiation_wavelength 1.5398
_exptl_absorpt_correction_T_max 1.00000
_exptl_absorpt_correction_T_min 1.00000
_pd_calc_method 'Rietveld Refinement'
_pd_meas_2theta_range_inc 0.05
_pd_meas_2theta_range_max 167.75
_pd_meas_2theta_range_min 3.0
_pd_meas_number_of_points 3296
_pd_phase_name Na2B10D10_P21c_1.cif
_pd_proc_2theta_range_inc 0.05
_pd_proc_2theta_range_max 167.715
_pd_proc_2theta_range_min 2.965
_pd_proc_info_datetime 2014-12-10T11:28:18
_pd_proc_ls_peak_cutoff 0.00500
_pd_proc_ls_prof_R_factor 0.0306
_pd_proc_ls_prof_wR_expected 0.0343
_pd_proc_ls_prof_wR_factor 0.0373
_pd_proc_number_of_points 3296
_refine_ls_goodness_of_fit_all 1.09
_refine_ls_matrix_type full
_refine_ls_number_parameters 21
_refine_ls_number_restraints 0
_refine_ls_R_Fsqd_factor 0.06862
_refine_ls_shift/su_max 0.05
_refine_ls_shift/su_mean 0.01
_reflns_d_resolution_high 0.786
_reflns_d_resolution_low 8.095
_reflns_limit_h_max 8
_reflns_limit_h_min 0
_reflns_limit_k_max 16
_reflns_limit_k_min 0
_reflns_limit_l_max 13
_reflns_limit_l_min -15
_reflns_number_total 1950
_cod_data_source_file c5ce00369e1.cif
_cod_data_source_block NA2B10D102_295KRELAX_publ
_cod_depositor_comments
;
The following automatic conversions were performed:

'_geom_bond_publ_flag' value 'N' changed to 'n' according to
/usr/data/users/saulius/crontab/automatic-downloads/rss-feeds/RSC/lib/dictionaries/cif_core.dic
dictionary named 'cif_core.dic' version 2.4.2 from 2011-04-26 (85
times).

'_geom_angle_publ_flag' value 'N' changed to 'n' according to
/usr/data/users/saulius/crontab/automatic-downloads/rss-feeds/RSC/lib/dictionaries/cif_core.dic
dictionary named 'cif_core.dic' version 2.4.2 from 2011-04-26 (190
times).

Automatic conversion script
Id: cif_fix_values 3143 2015-03-26 13:38:13Z robertas 

 Adding full bibliography for 7220059--7220060.cif.

2024-04-09
Z value and formula fixed to values more according to usual
chemical conventions.                 miguel
;
_cod_original_formula_sum 'B5 D5 Na'
_cod_original_formula_weight 87.11
_cod_original_formula_units_Z 8
_cod_original_cell_volume 906.24(16)
_cod_original_sg_symbol_H-M 'P 21/c'
_cod_database_code 7220059
_gsas_exptl_extinct_corr_t_min 1.00000
_gsas_exptl_extinct_corr_t_max 1.00000

loop_
_symmetry_equiv_pos_site_id
_symmetry_equiv_pos_as_xyz
1 +x,+y,+z
2 -x,+y+1/2,-z+1/2
-1 -x,-y,-z
-2 +x,-y+1/2,+z+1/2

loop_
_atom_site_type_symbol
_atom_site_label
_atom_site_fract_x
_atom_site_fract_y
_atom_site_fract_z
_atom_site_occupancy
_atom_site_thermal_displace_type
_atom_site_U_iso_or_equiv
_atom_site_symmetry_multiplicity
B B1 0.5645(8) 0.51213(24) 0.7598(4) 1.0 Uiso 0.02867(33) 4
B B2 0.4351(7) 0.59674(29) 0.6188(4) 1.0 Uiso 0.02867(33) 4
B B3 0.5424(8) 0.71899(25) 0.6937(4) 1.0 Uiso 0.02867(33) 4
B B4 0.7352(6) 0.60955(32) 0.7442(5) 1.0 Uiso 0.02867(33) 4
B B5 0.2902(6) 0.66746(30) 0.6890(5) 1.0 Uiso 0.02867(33) 4
B B6 0.4195(7) 0.58217(29) 0.8303(4) 1.0 Uiso 0.02867(33) 4
B B7 0.7227(6) 0.59956(32) 0.8933(4) 1.0 Uiso 0.02867(33) 4
B B8 0.5296(7) 0.70893(27) 0.8435(4) 1.0 Uiso 0.02867(33) 4
B B9 0.2769(7) 0.53882(31) 0.6754(4) 1.0 Uiso 0.02867(33) 4
B B10 0.7815(7) 0.71124(33) 0.8433(5) 1.0 Uiso 0.02867(33) 4
D D11 0.6272(11) 0.42530(25) 0.7685(6) 1.0 Uiso 0.0489(7) 4
D D12 0.3862(10) 0.5842(4) 0.5077(4) 1.0 Uiso 0.0489(7) 4
D D13 0.5355(11) 0.79053(30) 0.6291(5) 1.0 Uiso 0.0489(7) 4
D D14 0.8853(8) 0.5846(4) 0.7232(6) 1.0 Uiso 0.0489(7) 4
D D15 0.1177(7) 0.7190(4) 0.6428(6) 1.0 Uiso 0.0489(7) 4
D D16 0.3552(10) 0.5522(4) 0.9015(5) 1.0 Uiso 0.0489(7) 4
D D17 0.8558(8) 0.5656(4) 0.9998(4) 1.0 Uiso 0.0489(7) 4
D D18 0.4825(10) 0.76891(33) 0.9026(6) 1.0 Uiso 0.0489(7) 4
D D19 0.1145(9) 0.4820(4) 0.6267(5) 1.0 Uiso 0.0489(7) 4
D D20 0.9435(8) 0.7683(4) 0.8928(6) 1.0 Uiso 0.0489(7) 4
Na Na21 0.217(6) 0.3990(32) 0.484(4) 1.0 Uiso 0.094(7) 4
Na Na22 0.224(6) 0.6248(32) -0.012(4) 1.0 Uiso 0.094(7) 4

loop_
_atom_type_symbol
_atom_type_number_in_cell
_atom_type_scat_length_neutron
_atom_type_scat_source
B 40.0 0.6650 International_Tables_Vol_C
D 40.0 0.6671 International_Tables_Vol_C
Na 8.0 0.3630 International_Tables_Vol_C

loop_
_geom_angle_atom_site_label_1
_geom_angle_atom_site_label_2
_geom_angle_atom_site_label_3
_geom_angle
_geom_angle_site_symmetry_1
_geom_angle_site_symmetry_3
_geom_angle_publ_flag
B2 B1 B4 59.951(7) 1_555 1_555 n
B2 B1 B6 90.201(7) 1_555 1_555 n
B2 B1 B7 102.6(2) 1_555 1_555 n
B2 B1 B9 57.529(5) 1_555 1_555 n
B2 B1 D11 129.657(4) 1_555 1_555 n
B4 B1 B6 102.014(7) 1_555 1_555 n
B4 B1 B7 61.147(6) 1_555 1_555 n
B4 B1 B9 112.696(7) 1_555 1_555 n
B4 B1 D11 118.152(7) 1_555 1_555 n
B6 B1 B7 59.067(7) 1_555 1_555 n
B6 B1 B9 57.216(7) 1_555 1_555 n
B6 B1 D11 133.1355(24) 1_555 1_555 n
B7 B1 B9 111.959(6) 1_555 1_555 n
B7 B1 D11 120.196(6) 1_555 1_555 n
B9 B1 D11 119.3253(11) 1_555 1_555 n
B1 B2 B3 101.6(3) 1_555 1_555 n
B1 B2 B4 58.992(6) 1_555 1_555 n
B1 B2 B5 90.029(7) 1_555 1_555 n
B1 B2 B9 57.493(7) 1_555 1_555 n
B1 B2 D12 131.885(6) 1_555 1_555 n
B3 B2 B4 60.5817(29) 1_555 1_555 n
B3 B2 B5 59.422(5) 1_555 1_555 n
B3 B2 B9 111.988(5) 1_555 1_555 n
B3 B2 D12 119.0302(28) 1_555 1_555 n
B4 B2 B5 101.6(3) 1_555 1_555 n
B4 B2 B9 111.8(3) 1_555 1_555 n
B4 B2 D12 119.367(7) 1_555 1_555 n
B5 B2 B9 57.261(7) 1_555 1_555 n
B5 B2 D12 131.583(5) 1_555 1_555 n
B9 B2 D12 120.023(5) 1_555 1_555 n
B2 B3 B4 59.9(2) 1_555 1_555 n
B2 B3 B5 61.0607(33) 1_555 1_555 n
B2 B3 B8 102.388(4) 1_555 1_555 n
B2 B3 B10 113.361(4) 1_555 1_555 n
B2 B3 D13 120.201(7) 1_555 1_555 n
B4 B3 B5 102.4(3) 1_555 1_555 n
B4 B3 B8 89.882(5) 1_555 1_555 n
B4 B3 B10 57.931(4) 1_555 1_555 n
B4 B3 D13 128.262(5) 1_555 1_555 n
B5 B3 B8 59.614(6) 1_555 1_555 n
B5 B3 B10 112.6(3) 1_555 1_555 n
B5 B3 D13 123.068(5) 1_555 1_555 n
B8 B3 B10 57.1(3) 1_555 1_555 n
B8 B3 D13 132.459(4) 1_555 1_555 n
B10 B3 D13 115.552(5) 1_555 1_555 n
B1 B4 B2 61.057(6) 1_555 1_555 n
B1 B4 B3 102.3(3) 1_555 1_555 n
B1 B4 B7 59.904(4) 1_555 1_555 n
B1 B4 B10 112.812(6) 1_555 1_555 n
B1 B4 D14 118.503(6) 1_555 1_555 n
B2 B4 B3 59.508(5) 1_555 1_555 n
B2 B4 B7 102.5(3) 1_555 1_555 n
B2 B4 B10 112.425(5) 1_555 1_555 n
B2 B4 D14 120.1(5) 1_555 1_555 n
B3 B4 B7 90.145(5) 1_555 1_555 n
B3 B4 B10 57.312(7) 1_555 1_555 n
B3 B4 D14 132.631(4) 1_555 1_555 n
B7 B4 B10 57.498(5) 1_555 1_555 n
B7 B4 D14 129.920(5) 1_555 1_555 n
B10 B4 D14 118.9(4) 1_555 1_555 n
B2 B5 B3 59.518(6) 1_555 1_555 n
B2 B5 B6 89.916(7) 1_555 1_555 n
B2 B5 B8 102.5(3) 1_555 1_555 n
B2 B5 B9 57.6093(33) 1_555 1_555 n
B2 B5 D15 133.314(6) 1_555 1_555 n
B3 B5 B6 101.711(7) 1_555 1_555 n
B3 B5 B8 61.343(7) 1_555 1_555 n
B3 B5 B9 112.3935(29) 1_555 1_555 n
B3 B5 D15 118.3(4) 1_555 1_555 n
B6 B5 B8 59.026(7) 1_555 1_555 n
B6 B5 B9 57.138(5) 1_555 1_555 n
B6 B5 D15 131.250(4) 1_555 1_555 n
B8 B5 B9 111.9777(19) 1_555 1_555 n
B8 B5 D15 116.567(7) 1_555 1_555 n
B9 B5 D15 121.569(5) 1_555 1_555 n
B1 B6 B5 89.854(7) 1_555 1_555 n
B1 B6 B7 59.945(6) 1_555 1_555 n
B1 B6 B8 102.434(6) 1_555 1_555 n
B1 B6 B9 57.658(7) 1_555 1_555 n
B1 B6 D16 129.025(6) 1_555 1_555 n
B1 B6 Na22 159.6(8) 1_555 1_556 n
B5 B6 B7 102.380(6) 1_555 1_555 n
B5 B6 B8 59.774(6) 1_555 1_555 n
B5 B6 B9 57.267(7) 1_555 1_555 n
B5 B6 D16 132.856(6) 1_555 1_555 n
B5 B6 Na22 109.1(8) 1_555 1_556 n
B7 B6 B8 61.0120(20) 1_555 1_555 n
B7 B6 B9 113.172(6) 1_555 1_555 n
B7 B6 D16 119.084(7) 1_555 1_555 n
B7 B6 Na22 120.4(8) 1_555 1_556 n
B8 B6 B9 112.7876(34) 1_555 1_555 n
B8 B6 D16 121.5203(29) 1_555 1_555 n
B8 B6 Na22 93.9(8) 1_555 1_556 n
B9 B6 D16 117.184(7) 1_555 1_555 n
B9 B6 Na22 126.5(8) 1_555 1_556 n
D16 B6 Na22 30.9(8) 1_555 1_556 n
B1 B7 B4 58.948(6) 1_555 1_555 n
B1 B7 B6 60.988(5) 1_555 1_555 n
B1 B7 B8 102.2(3) 1_555 1_555 n
B1 B7 B10 112.0(3) 1_555 1_555 n
B1 B7 D17 118.9(4) 1_555 1_555 n
B4 B7 B6 101.816(7) 1_555 1_555 n
B4 B7 B8 90.182(5) 1_555 1_555 n
B4 B7 B10 57.5633(28) 1_555 1_555 n
B4 B7 D17 132.503(6) 1_555 1_555 n
B6 B7 B8 59.598(6) 1_555 1_555 n
B6 B7 B10 112.2689(33) 1_555 1_555 n
B6 B7 D17 118.061(6) 1_555 1_555 n
B8 B7 B10 57.340(7) 1_555 1_555 n
B8 B7 D17 131.1483(35) 1_555 1_555 n
B10 B7 D17 120.482(5) 1_555 1_555 n
B3 B8 B5 59.043(7) 1_555 1_555 n
B3 B8 B6 101.6211(27) 1_555 1_555 n
B3 B8 B7 89.790(5) 1_555 1_555 n
B3 B8 B10 57.073(6) 1_555 1_555 n
B3 B8 D18 132.879(4) 1_555 1_555 n
B5 B8 B6 61.2001(30) 1_555 1_555 n
B5 B8 B7 102.245(7) 1_555 1_555 n
B5 B8 B10 112.0(3) 1_555 1_555 n
B5 B8 D18 115.712(7) 1_555 1_555 n
B6 B8 B7 59.4(2) 1_555 1_555 n
B6 B8 B10 112.5499(31) 1_555 1_555 n
B6 B8 D18 116.092(6) 1_555 1_555 n
B7 B8 B10 57.856(5) 1_555 1_555 n
B7 B8 D18 132.951(6) 1_555 1_555 n
B10 B8 D18 123.379(4) 1_555 1_555 n
B1 B9 B2 64.978(7) 1_555 1_555 n
B1 B9 B5 99.1792(24) 1_555 1_555 n
B1 B9 B6 65.127(6) 1_555 1_555 n
B1 B9 D19 129.658(7) 1_555 1_555 n
B1 B9 Na21 89.9(7) 1_555 1_555 n
B2 B9 B5 65.1296(33) 1_555 1_555 n
B2 B9 B6 99.386(7) 1_555 1_555 n
B2 B9 D19 133.036(6) 1_555 1_555 n
B2 B9 Na21 80.1(8) 1_555 1_555 n
B5 B9 B6 65.5942(22) 1_555 1_555 n
B5 B9 D19 131.073(4) 1_555 1_555 n
B5 B9 Na21 135.3(8) 1_555 1_555 n
B6 B9 D19 127.564(4) 1_555 1_555 n
B6 B9 Na21 151.8(8) 1_555 1_555 n
D19 B9 Na21 58.5(7) 1_555 1_555 n
B3 B10 B4 64.756(5) 1_555 1_555 n
B3 B10 B7 99.048(5) 1_555 1_555 n
B3 B10 B8 65.8(3) 1_555 1_555 n
B3 B10 D20 128.237(5) 1_555 1_555 n
B3 B10 Na22 144.5(9) 1_555 1_656 n
B4 B10 B7 64.939(7) 1_555 1_555 n
B4 B10 B8 99.047(4) 1_555 1_555 n
B4 B10 D20 129.096(5) 1_555 1_555 n
B4 B10 Na22 82.7(9) 1_555 1_656 n
B7 B10 B8 64.8038(30) 1_555 1_555 n
B7 B10 D20 132.669(5) 1_555 1_555 n
B7 B10 Na22 78.3(8) 1_555 1_656 n
B8 B10 D20 131.807(5) 1_555 1_555 n
B8 B10 Na22 137.5(8) 1_555 1_656 n
D20 B10 Na22 62.5(9) 1_555 1_656 n
D12 Na21 D12 62.9(9) 1_555 -1_666 n
D12 Na21 D14 84.5(13) 1_555 -1_666 n
D12 Na21 D15 147.2(16) 1_555 -1_566 n
D12 Na21 D18 113.1(13) 1_555 2_646 n
D12 Na21 D19 76.6(12) 1_555 1_555 n
D12 Na21 D19 72.5(11) 1_555 -1_566 n
D12 Na21 D14 76.6(12) -1_666 -1_666 n
D12 Na21 D15 131.1(17) -1_666 -1_566 n
D12 Na21 D18 60.3(8) -1_666 2_646 n
D12 Na21 D19 125.8(15) -1_666 1_555 n
D12 Na21 D19 126.0(16) -1_666 -1_566 n
D14 Na21 D15 73.3(11) -1_666 -1_566 n
D14 Na21 D18 112.7(17) -1_666 2_646 n
D14 Na21 D19 135.4(17) -1_666 1_555 n
D14 Na21 D19 70.2(10) -1_666 -1_566 n
D15 Na21 D18 97.8(14) -1_566 2_646 n
D15 Na21 D19 102.5(13) -1_566 1_555 n
D15 Na21 D19 77.4(9) -1_566 -1_566 n
D18 Na21 D19 111.9(15) 2_646 1_555 n
D18 Na21 D19 173.7(18) 2_646 -1_566 n
D19 Na21 D19 65.7(10) 1_555 -1_566 n
B6 Na22 B10 111.8(14) 1_554 1_454 n
D11 Na22 D13 63.6(8) -1_666 -2_575 n
D11 Na22 D16 116.7(16) -1_666 1_554 n
D11 Na22 D17 73.2(10) -1_666 1_454 n
D11 Na22 D17 70.7(10) -1_666 -1_666 n
D11 Na22 D20 117.9(16) -1_666 1_454 n
D13 Na22 D17 129.4(16) -2_575 -1_666 n
D16 Na22 D17 125.2(19) 1_554 1_454 n
D16 Na22 D17 73.4(14) 1_554 -1_666 n
D16 Na22 D20 125.2(20) 1_554 1_454 n
D17 Na22 D17 59.3(8) 1_454 -1_666 n
D17 Na22 D20 74.9(9) 1_454 1_454 n
D17 Na22 D20 129.0(13) -1_666 1_454 n

loop_
_geom_bond_atom_site_label_1
_geom_bond_atom_site_label_2
_geom_bond_distance
_geom_bond_site_symmetry_2
_geom_bond_publ_flag
B1 B2 1.827(5) 1_555 n
B1 B4 1.790(6) 1_555 n
B1 B6 1.826(7) 1_555 n
B1 B7 1.808(5) 1_555 n
B1 B9 1.700(7) 1_555 n
B1 D11 1.201(5) 1_555 n
B1 Na21 3.27(4) 1_555 n
B1 Na22 3.16(4) -1_666 n
B2 B1 1.827(5) 1_555 n
B2 B3 1.800(6) 1_555 n
B2 B4 1.807(7) 1_555 n
B2 B5 1.828(7) 1_555 n
B2 B9 1.700(7) 1_555 n
B2 D12 1.205(6) 1_555 n
B2 Na21 3.01(4) 1_555 n
B2 Na21 3.14(4) -1_666 n
B3 B4 1.819(6) 1_555 n
B3 B5 1.797(7) 1_555 n
B3 B8 1.839(7) 1_555 n
B3 B10 1.693(7) 1_555 n
B3 D13 1.201(6) 1_555 n
B3 Na22 3.08(4) -2_565 n
B4 B7 1.829(7) 1_555 n
B4 B10 1.703(6) 1_555 n
B4 D14 1.201(8) 1_555 n
B4 Na21 2.90(4) -1_666 n
B4 Na22 3.09(4) 1_656 n
B5 B6 1.835(6) 1_555 n
B5 B8 1.808(7) 1_555 n
B5 B9 1.695(6) 1_555 n
B5 D15 1.206(7) 1_555 n
B5 Na21 3.077(33) -1_566 n
B6 B7 1.791(7) 1_555 n
B6 B8 1.794(6) 1_555 n
B6 B9 1.692(6) 1_555 n
B6 D16 1.199(8) 1_555 n
B6 Na22 2.85(4) 1_556 n
B7 B8 1.819(6) 1_555 n
B7 B10 1.702(6) 1_555 n
B7 D17 1.209(6) 1_555 n
B7 Na22 2.972(32) 1_656 n
B7 Na22 3.21(4) -1_666 n
B8 B10 1.693(8) 1_555 n
B8 D18 1.202(7) 1_555 n
B8 Na21 3.13(4) 2_656 n
B9 D19 1.199(8) 1_555 n
B9 Na21 2.80(4) 1_555 n
B9 Na21 2.977(34) -1_566 n
B10 D20 1.200(8) 1_555 n
B10 Na21 3.21(4) 2_656 n
B10 Na22 2.806(33) 1_656 n
Na21 B1 3.27(4) 1_555 n
Na21 B2 3.01(4) 1_555 n
Na21 B2 3.14(4) -1_666 n
Na21 B4 2.90(4) -1_666 n
Na21 B5 3.077(33) -1_566 n
Na21 B8 3.13(4) 2_646 n
Na21 B9 2.80(4) 1_555 n
Na21 B9 2.977(34) -1_566 n
Na21 B10 3.21(4) 2_646 n
Na21 D12 2.64(4) 1_555 n
Na21 D12 2.62(4) -1_666 n
Na21 D14 2.21(4) -1_666 n
Na21 D15 2.51(4) -1_566 n
Na21 D18 2.46(4) 2_646 n
Na21 D19 2.40(4) 1_555 n
Na21 D19 2.48(4) -1_566 n
Na21 D20 2.81(4) 2_646 n
Na21 Na21 4.10(8) -1_566 n
Na22 B1 3.16(4) -1_666 n
Na22 B3 3.08(4) -2_564 n
Na22 B4 3.09(4) 1_454 n
Na22 B6 2.85(4) 1_554 n
Na22 B7 2.972(32) 1_454 n
Na22 B7 3.21(4) -1_666 n
Na22 B10 2.806(33) 1_454 n
Na22 D11 2.63(4) -1_666 n
Na22 D13 2.21(4) -2_564 n
Na22 D14 2.85(4) 1_454 n
Na22 D15 3.08(4) -2_564 n
Na22 D16 1.92(4) 1_554 n
Na22 D17 2.660(33) 1_454 n
Na22 D17 2.57(4) -1_666 n
Na22 D18 3.07(4) 1_554 n
Na22 D20 2.49(4) 1_454 n
